data_4349452
loop_
_publ_author_name
'Yoo, Changho'
'Lee, Yunho'

_publ_section_title
;
 Formation of a tetranickel octacarbonyl cluster from the CO2 reaction of
 a zero-valent nickel monocarbonyl species
;
_journal_issue 6
_journal_name_full 'Inorganic Chemistry Frontiers'
_journal_page_first 849
_journal_paper_doi 10.1039/C6QI00011H
_journal_volume 3
_journal_year 2016
_chemical_formula_moiety 'C116 H160 N4 Na4 Ni4 O16 P8'
_chemical_formula_sum 'C116 H160 N4 Na4 Ni4 O16 P8'
_chemical_formula_weight 2441.04
_chemical_name_common {(PNCOONaP)Ni(CO)2}4
_space_group_IT_number 82
_space_group_name_Hall 'I -4'
_space_group_name_H-M_alt 'I -4'
_symmetry_cell_setting tetragonal
_symmetry_space_group_name_H-M 'I -4'
_atom_sites_solution_hydrogens geom
_atom_sites_solution_primary direct
_atom_sites_solution_secondary difmap
_audit_creation_method SHELXL-97
_audit_update_record
;
2016-03-13 deposited with the CCDC.
2016-03-18 downloaded from the CCDC.
;
_cell_angle_alpha 90.00
_cell_angle_beta 90.00
_cell_angle_gamma 90.00
_cell_formula_units_Z 2
_cell_length_a 21.043(2)
_cell_length_b 21.043(2)
_cell_length_c 15.6470(14)
_cell_measurement_reflns_used 27973
_cell_measurement_temperature 120(2)
_cell_measurement_theta_max 24.99
_cell_measurement_theta_min 2.74
_cell_volume 6928.6(11)
_computing_cell_refinement 'Bruker SMART'
_computing_data_collection 'Bruker SMART'
_computing_data_reduction 'Bruker SAINT'
_computing_molecular_graphics 'Bruker SHELXTL'
_computing_publication_material 'Bruker SHELXTL'
_computing_structure_refinement 'SHELXL-97 (Sheldrick, 2008)'
_computing_structure_solution 'SHELXS-97 (Sheldrick, 2008)'
_diffrn_ambient_temperature 120(2)
_diffrn_measured_fraction_theta_full 0.997
_diffrn_measured_fraction_theta_max 0.997
_diffrn_measurement_device_type 'Photon 100 CMOS detector'
_diffrn_measurement_method 'phi and omega scans'
_diffrn_radiation_monochromator graphite
_diffrn_radiation_source 'fine-focus sealed tube'
_diffrn_radiation_type MoK\a
_diffrn_radiation_wavelength 0.71073
_diffrn_reflns_av_R_equivalents 0.1137
_diffrn_reflns_av_sigmaI/netI 0.1002
_diffrn_reflns_limit_h_max 25
_diffrn_reflns_limit_h_min -25
_diffrn_reflns_limit_k_max 25
_diffrn_reflns_limit_k_min -24
_diffrn_reflns_limit_l_max 18
_diffrn_reflns_limit_l_min -18
_diffrn_reflns_number 27973
_diffrn_reflns_theta_full 24.99
_diffrn_reflns_theta_max 24.99
_diffrn_reflns_theta_min 2.74
_exptl_absorpt_coefficient_mu 0.694
_exptl_absorpt_correction_T_max 0.9338
_exptl_absorpt_correction_T_min 0.8511
_exptl_absorpt_correction_type multi-scan
_exptl_absorpt_process_details SADABS
_exptl_crystal_colour green
_exptl_crystal_density_diffrn 1.170
_exptl_crystal_density_meas ?
_exptl_crystal_density_method 'not measured'
_exptl_crystal_description platy
_exptl_crystal_F_000 2576
_exptl_crystal_size_max 0.24
_exptl_crystal_size_mid 0.10
_exptl_crystal_size_min 0.10
_platon_squeeze_details
'The unit cell contains 6 diethyl ether molecules which have been treated as a diffuse contribution to the overall scattering without specific atom positions by SQUEEZE/PLATON.'
_refine_diff_density_max 0.574
_refine_diff_density_min -0.756
_refine_diff_density_rms 0.094
_refine_ls_abs_structure_details 'Flack H D (1983), Acta Cryst. A39, 876-881'
_refine_ls_abs_structure_Flack 0.51(2)
_refine_ls_extinction_method none
_refine_ls_goodness_of_fit_ref 1.043
_refine_ls_hydrogen_treatment constr
_refine_ls_matrix_type full
_refine_ls_number_parameters 341
_refine_ls_number_reflns 6039
_refine_ls_number_restraints 116
_refine_ls_restrained_S_all 1.043
_refine_ls_R_factor_all 0.0984
_refine_ls_R_factor_gt 0.0670
_refine_ls_shift/su_max 0.001
_refine_ls_shift/su_mean 0.000
_refine_ls_structure_factor_coef Fsqd
_refine_ls_weighting_details 'calc w=1/[\s^2^(Fo^2^)+(0.0855P)^2^+0.0000P] where P=(Fo^2^+2Fc^2^)/3'
_refine_ls_weighting_scheme calc
_refine_ls_wR_factor_gt 0.1477
_refine_ls_wR_factor_ref 0.1607
_reflns_number_gt 4355
_reflns_number_total 6039
_reflns_threshold_expression >2sigma(I)
_cod_data_source_file c6qi00011h2.cif
_cod_data_source_block n0374a-2
_cod_depositor_comments
;
The following automatic conversions were performed:

data item '_symmetry_cell_setting' value 'Tetragonal' was changed to
'tetragonal' in accordance with the
/home/saulius/struct/COD-crude-data/automatic-downloads/DataCite-retrospective/RSC/depositions/lib/dictionaries/cif_core.dic
dictionary named 'cif_core.dic' version 2.4.2 last updated on
2011-04-26.

data item '_exptl_crystal_density_meas' value 'not measured' was
changed to '?' -- the value is perceived as not measured.

Automatic conversion script
Id: cif_fix_values 6909 2019-04-08 15:41:33Z antanas 
;
_cod_original_cell_volume 6928.5(11)
_cod_original_sg_symbol_H-M I-4
_cod_database_code 4349452
_platon_squeeze_void_probe_radius 1.20

loop_
_symmetry_equiv_pos_as_xyz
'x, y, z'
'-x, -y, z'
'y, -x, -z'
'-y, x, -z'
'x+1/2, y+1/2, z+1/2'
'-x+1/2, -y+1/2, z+1/2'
'y+1/2, -x+1/2, -z+1/2'
'-y+1/2, x+1/2, -z+1/2'

loop_
_atom_site_label
_atom_site_type_symbol
_atom_site_fract_x
_atom_site_fract_y
_atom_site_fract_z
_atom_site_U_iso_or_equiv
_atom_site_adp_type
_atom_site_occupancy
_atom_site_symmetry_multiplicity
_atom_site_calc_flag
_atom_site_refinement_flags
Ni1 Ni 0.74441(4) 0.13400(4) 0.11444(5) 0.0291(2) Uani 1 1 d U
P1 P 0.69295(7) 0.20578(8) 0.03650(11) 0.0286(4) Uani 1 1 d U
C5 C 0.6060(3) 0.1985(3) 0.0226(5) 0.0360(16) Uani 1 1 d U
C8 C 0.4740(3) 0.1952(4) 0.0118(6) 0.058(2) Uani 1 1 d U
H8 H 0.4289 0.1931 0.0096 0.069 Uiso 1 1 calc R
C4 C 0.5736(3) 0.1424(3) 0.0298(4) 0.0325(14) Uani 1 1 d U
C6 C 0.5707(4) 0.2528(4) 0.0087(6) 0.064(3) Uani 1 1 d U
H6 H 0.5928 0.2917 0.0008 0.076 Uiso 1 1 calc R
C7 C 0.5036(4) 0.2536(5) 0.0055(11) 0.110(3) Uani 1 1 d U
C9 C 0.5077(3) 0.1411(4) 0.0210(5) 0.0418(17) Uani 1 1 d U
H9 H 0.4861 0.1014 0.0214 0.050 Uiso 1 1 calc R
C10 C 0.4670(5) 0.3128(5) 0.0003(10) 0.110(3) Uani 1 1 d U
H10A H 0.4581 0.3227 -0.0598 0.165 Uiso 1 1 calc R
H10B H 0.4916 0.3476 0.0257 0.165 Uiso 1 1 calc R
H10C H 0.4269 0.3078 0.0314 0.165 Uiso 1 1 calc R
N1 N 0.6040(2) 0.0815(2) 0.0444(4) 0.0334(12) Uani 1 1 d U
C2 C 0.8225(3) 0.1608(3) 0.1287(4) 0.0335(15) Uani 1 1 d U
O2 O 0.8741(2) 0.1777(3) 0.1404(4) 0.0643(18) Uani 1 1 d U
C21 C 0.7227(3) 0.2216(3) -0.0740(5) 0.0409(16) Uani 1 1 d U
H21 H 0.7702 0.2227 -0.0713 0.049 Uiso 1 1 calc R
C23 C 0.7005(5) 0.2850(4) -0.1150(6) 0.069(2) Uani 1 1 d U
H23A H 0.7189 0.2890 -0.1723 0.104 Uiso 1 1 calc R
H23B H 0.7145 0.3207 -0.0795 0.104 Uiso 1 1 calc R
H23C H 0.6540 0.2853 -0.1192 0.104 Uiso 1 1 calc R
C18 C 0.7000(3) 0.2859(3) 0.0876(5) 0.0413(17) Uani 1 1 d U
H18 H 0.6769 0.3172 0.0509 0.050 Uiso 1 1 calc R
C20 C 0.7694(4) 0.3066(3) 0.0931(6) 0.053(2) Uani 1 1 d U
H20A H 0.7716 0.3506 0.1137 0.080 Uiso 1 1 calc R
H20B H 0.7889 0.3039 0.0364 0.080 Uiso 1 1 calc R
H20C H 0.7922 0.2787 0.1328 0.080 Uiso 1 1 calc R
C19 C 0.6702(5) 0.2872(4) 0.1760(5) 0.063(2) Uani 1 1 d U
H19A H 0.6962 0.2620 0.2154 0.094 Uiso 1 1 calc R
H19B H 0.6273 0.2692 0.1732 0.094 Uiso 1 1 calc R
H19C H 0.6679 0.3312 0.1963 0.094 Uiso 1 1 calc R
C22 C 0.7049(4) 0.1701(4) -0.1327(5) 0.062(2) Uani 1 1 d U
H22A H 0.6585 0.1657 -0.1337 0.093 Uiso 1 1 calc R
H22B H 0.7240 0.1302 -0.1131 0.093 Uiso 1 1 calc R
H22C H 0.7203 0.1800 -0.1903 0.093 Uiso 1 1 calc R
C3 C 0.5798(3) 0.0444(4) 0.1101(7) 0.058(2) Uani 1 1 d U
O3 O 0.5557(3) 0.0730(3) 0.1719(4) 0.0673(17) Uani 1 1 d U
O4 O 0.5875(3) -0.0156(3) 0.1027(6) 0.094(2) Uani 1 1 d U
C1 C 0.7028(3) 0.1234(3) 0.2109(5) 0.0364(15) Uani 1 1 d U
O1 O 0.6782(3) 0.1154(3) 0.2744(3) 0.0526(14) Uani 1 1 d U
C16 C 0.5880(4) 0.0403(4) -0.0984(6) 0.061(2) Uani 1 1 d U
H16 H 0.5458 0.0562 -0.0951 0.074 Uiso 1 1 calc R
C12 C 0.6886(3) 0.0236(3) -0.0320(5) 0.0437(17) Uani 1 1 d U
C11 C 0.6277(5) 0.0473(5) -0.0295(7) 0.0731(19) Uani 1 1 d U
C13 C 0.7065(5) -0.0095(4) -0.1053(7) 0.078(3) Uani 1 1 d U
H13 H 0.7476 -0.0280 -0.1068 0.094 Uiso 1 1 calc R
C14 C 0.6674(6) -0.0170(5) -0.1767(7) 0.095(4) Uani 1 1 d U
C15 C 0.6079(5) 0.0106(5) -0.1723(8) 0.096(4) Uani 1 1 d U
H15 H 0.5805 0.0092 -0.2206 0.115 Uiso 1 1 calc R
P2 P 0.74785(8) 0.03925(8) 0.05253(13) 0.0361(5) Uani 1 1 d U
C17 C 0.6951(5) -0.0470(5) -0.2586(6) 0.0731(19) Uani 1 1 d U
H17A H 0.7269 -0.0184 -0.2832 0.110 Uiso 1 1 calc R
H17B H 0.6609 -0.0541 -0.3000 0.110 Uiso 1 1 calc R
H17C H 0.7151 -0.0878 -0.2444 0.110 Uiso 1 1 calc R
C26 C 0.8407(5) 0.0648(5) -0.0712(6) 0.076(3) Uani 1 1 d U
H26A H 0.8432 0.1078 -0.0473 0.113 Uiso 1 1 calc R
H26B H 0.8075 0.0634 -0.1151 0.113 Uiso 1 1 calc R
H26C H 0.8816 0.0534 -0.0968 0.113 Uiso 1 1 calc R
C24 C 0.8249(3) 0.0185(3) -0.0014(6) 0.052(2) Uani 1 1 d U
H24 H 0.8204 -0.0246 -0.0275 0.063 Uiso 1 1 calc R
C25 C 0.8781(4) 0.0159(4) 0.0649(7) 0.074(3) Uani 1 1 d U
H25A H 0.9193 0.0145 0.0358 0.111 Uiso 1 1 calc R
H25B H 0.8730 -0.0222 0.1002 0.111 Uiso 1 1 calc R
H25C H 0.8760 0.0538 0.1013 0.111 Uiso 1 1 calc R
C29 C 0.7387(4) -0.0925(4) 0.0910(7) 0.073(3) Uani 1 1 d U
H29A H 0.7826 -0.1004 0.0733 0.110 Uiso 1 1 calc R
H29B H 0.7105 -0.0962 0.0414 0.110 Uiso 1 1 calc R
H29C H 0.7262 -0.1238 0.1343 0.110 Uiso 1 1 calc R
C27 C 0.7335(4) -0.0268(3) 0.1280(6) 0.054(2) Uani 1 1 d U
H27 H 0.6878 -0.0224 0.1449 0.065 Uiso 1 1 calc R
C28 C 0.7704(5) -0.0213(5) 0.2115(7) 0.082(3) Uani 1 1 d U
H28A H 0.7424 -0.0320 0.2595 0.123 Uiso 1 1 calc R
H28B H 0.7860 0.0222 0.2182 0.123 Uiso 1 1 calc R
H28C H 0.8065 -0.0508 0.2105 0.123 Uiso 1 1 calc R
Na1 Na 0.54902(12) -0.08509(12) 0.19414(17) 0.0358(6) Uani 1 1 d U

loop_
_atom_site_aniso_label
_atom_site_aniso_U_11
_atom_site_aniso_U_22
_atom_site_aniso_U_33
_atom_site_aniso_U_23
_atom_site_aniso_U_13
_atom_site_aniso_U_12
Ni1 0.0237(4) 0.0230(4) 0.0405(4) 0.0028(4) -0.0035(4) -0.0038(4)
P1 0.0212(8) 0.0257(9) 0.0388(10) 0.0052(7) 0.0031(7) -0.0024(7)
C5 0.022(3) 0.035(3) 0.052(4) 0.008(3) -0.006(3) 0.000(3)
C8 0.020(4) 0.059(4) 0.095(7) 0.008(5) 0.001(4) -0.003(3)
C4 0.020(3) 0.038(3) 0.040(4) 0.003(3) 0.001(3) -0.004(3)
C6 0.033(4) 0.034(4) 0.124(8) 0.006(5) -0.014(5) 0.002(3)
C7 0.041(4) 0.055(4) 0.235(11) 0.007(5) -0.022(5) 0.009(3)
C9 0.022(3) 0.048(4) 0.056(5) 0.007(4) -0.003(3) -0.006(3)
C10 0.041(4) 0.055(4) 0.235(11) 0.007(5) -0.022(5) 0.009(3)
N1 0.024(3) 0.029(3) 0.047(3) 0.017(2) -0.008(2) -0.010(2)
C2 0.034(3) 0.020(3) 0.046(4) -0.003(3) -0.004(3) -0.002(3)
O2 0.031(3) 0.050(3) 0.112(5) -0.001(3) -0.012(3) -0.011(2)
C21 0.032(4) 0.042(4) 0.048(4) 0.010(3) 0.009(3) -0.002(3)
C23 0.096(7) 0.056(5) 0.055(5) 0.034(4) 0.008(6) 0.000(5)
C18 0.033(4) 0.027(3) 0.064(5) 0.007(3) 0.011(3) -0.006(3)
C20 0.050(4) 0.022(4) 0.087(7) -0.005(4) 0.001(4) -0.006(3)
C19 0.082(6) 0.044(5) 0.062(5) -0.018(4) 0.020(5) -0.007(5)
C22 0.079(6) 0.064(5) 0.043(4) 0.003(4) -0.004(4) -0.020(5)
C3 0.014(3) 0.076(5) 0.085(5) 0.041(5) -0.004(4) -0.007(3)
O3 0.032(3) 0.116(5) 0.054(4) 0.037(3) 0.002(3) -0.020(3)
O4 0.038(3) 0.064(3) 0.180(7) 0.077(4) 0.014(4) 0.001(3)
C1 0.038(4) 0.025(4) 0.046(4) -0.002(3) -0.003(3) -0.007(3)
O1 0.052(3) 0.066(4) 0.039(3) -0.006(3) 0.004(3) -0.024(3)
C16 0.042(4) 0.053(5) 0.089(6) -0.026(5) -0.033(4) 0.009(4)
C12 0.037(4) 0.028(4) 0.066(4) -0.011(3) -0.015(3) -0.002(3)
C11 0.071(4) 0.065(4) 0.083(4) -0.037(4) -0.024(3) 0.016(3)
C13 0.070(6) 0.067(6) 0.099(6) -0.051(6) -0.030(5) 0.022(5)
C14 0.109(8) 0.074(7) 0.103(7) -0.059(6) -0.034(6) 0.043(6)
C15 0.085(7) 0.094(8) 0.108(7) -0.070(7) -0.053(6) 0.028(6)
P2 0.0249(9) 0.0250(9) 0.0583(12) -0.0020(8) -0.0053(8) -0.0005(7)
C17 0.071(4) 0.065(4) 0.083(4) -0.037(4) -0.024(3) 0.016(3)
C26 0.065(6) 0.069(6) 0.093(6) -0.022(5) 0.035(5) -0.013(5)
C24 0.024(3) 0.031(4) 0.101(6) -0.019(4) 0.006(3) 0.001(3)
C25 0.032(4) 0.058(6) 0.132(8) -0.022(6) -0.006(5) 0.008(4)
C29 0.060(6) 0.030(4) 0.130(8) 0.007(4) 0.015(5) -0.002(4)
C27 0.042(4) 0.030(3) 0.090(6) 0.017(4) -0.007(4) -0.001(3)
C28 0.093(7) 0.049(5) 0.104(7) 0.037(5) -0.037(6) 0.000(5)
Na1 0.0301(14) 0.0369(15) 0.0403(15) 0.0008(12) 0.0034(12) -0.0045(12)

loop_
_atom_type_symbol
_atom_type_description
_atom_type_scat_dispersion_real
_atom_type_scat_dispersion_imag
_atom_type_scat_source
C C 0.0033 0.0016 'International Tables Vol C Tables 4.2.6.8 and 6.1.1.4'
H H 0.0000 0.0000 'International Tables Vol C Tables 4.2.6.8 and 6.1.1.4'
N N 0.0061 0.0033 'International Tables Vol C Tables 4.2.6.8 and 6.1.1.4'
O O 0.0106 0.0060 'International Tables Vol C Tables 4.2.6.8 and 6.1.1.4'
Na Na 0.0362 0.0249 'International Tables Vol C Tables 4.2.6.8 and 6.1.1.4'
P P 0.1023 0.0942 'International Tables Vol C Tables 4.2.6.8 and 6.1.1.4'
Ni Ni 0.3393 1.1124 'International Tables Vol C Tables 4.2.6.8 and 6.1.1.4'

loop_
_geom_angle_atom_site_label_1
_geom_angle_atom_site_label_2
_geom_angle_atom_site_label_3
_geom_angle
_geom_angle_site_symmetry_1
_geom_angle_site_symmetry_3
C2 Ni1 C1 113.5(3) . .
C2 Ni1 P2 108.4(2) . .
C1 Ni1 P2 106.1(2) . .
C2 Ni1 P1 107.9(2) . .
C1 Ni1 P1 108.3(2) . .
P2 Ni1 P1 112.78(7) . .
C2 Ni1 N1 168.1(2) . .
C1 Ni1 N1 78.4(2) . .
P2 Ni1 N1 65.68(11) . .
P1 Ni1 N1 67.28(10) . .
C5 P1 C21 103.7(3) . .
C5 P1 C18 101.7(3) . .
C21 P1 C18 102.0(3) . .
C5 P1 Ni1 119.4(2) . .
C21 P1 Ni1 117.8(2) . .
C18 P1 Ni1 109.8(2) . .
C4 C5 C6 117.4(6) . .
C4 C5 P1 123.6(5) . .
C6 C5 P1 118.9(5) . .
C9 C8 C7 121.4(7) . .
C5 C4 C9 120.2(6) . .
C5 C4 N1 123.8(5) . .
C9 C4 N1 115.9(6) . .
C5 C6 C7 123.7(8) . .
C8 C7 C6 115.9(8) . .
C8 C7 C10 121.5(9) . .
C6 C7 C10 122.5(9) . .
C8 C9 C4 121.2(7) . .
C3 N1 C4 116.9(6) . .
C3 N1 C11 115.9(8) . .
C4 N1 C11 117.7(6) . .
C3 N1 Ni1 105.6(4) . .
C4 N1 Ni1 98.6(3) . .
C11 N1 Ni1 97.0(4) . .
O2 C2 Ni1 178.0(7) . .
C22 C21 C23 107.4(7) . .
C22 C21 P1 111.1(5) . .
C23 C21 P1 115.8(6) . .
C19 C18 C20 109.8(7) . .
C19 C18 P1 111.9(5) . .
C20 C18 P1 110.9(5) . .
O3 C3 O4 126.8(9) . .
O3 C3 N1 116.9(8) . .
O4 C3 N1 116.3(9) . .
O3 C3 Na1 39.2(4) . 8_545
O4 C3 Na1 96.7(6) . 8_545
N1 C3 Na1 135.1(6) . 8_545
O3 C3 Na1 90.6(5) . .
O4 C3 Na1 36.4(4) . .
N1 C3 Na1 152.5(7) . .
Na1 C3 Na1 67.1(2) 8_545 .
C3 O3 Na1 120.2(6) . 8_545
C3 O3 Na1 125.0(5) . 2_655
Na1 O3 Na1 98.7(2) 8_545 2_655
C3 O4 Na1 123.4(7) . .
O1 C1 Ni1 177.1(7) . .
C1 O1 Na1 128.7(5) . 8_545
C11 C16 C15 121.5(8) . .
C11 C12 C13 117.2(8) . .
C11 C12 P2 122.9(6) . .
C13 C12 P2 119.7(6) . .
C16 C11 C12 120.4(9) . .
C16 C11 N1 118.1(8) . .
C12 C11 N1 121.5(8) . .
C12 C13 C14 123.8(8) . .
C15 C14 C13 116.5(9) . .
C15 C14 C17 123.8(9) . .
C13 C14 C17 119.2(9) . .
C16 C15 C14 120.5(9) . .
C12 P2 C27 102.3(4) . .
C12 P2 C24 102.7(4) . .
C27 P2 C24 104.7(4) . .
C12 P2 Ni1 116.8(2) . .
C27 P2 Ni1 113.0(3) . .
C24 P2 Ni1 115.7(2) . .
C26 C24 C25 110.8(7) . .
C26 C24 P2 111.6(6) . .
C25 C24 P2 109.6(6) . .
C29 C27 C28 111.2(7) . .
C29 C27 P2 115.7(7) . .
C28 C27 P2 114.0(6) . .
O4 Na1 O3 110.0(3) . 7
O4 Na1 O3 100.7(3) . 2_655
O3 Na1 O3 109.6(3) 7 2_655
O4 Na1 O1 116.8(2) . 7
O3 Na1 O1 84.5(2) 7 7
O3 Na1 O1 132.8(3) 2_655 7
O4 Na1 C3 129.6(3) . 7
O3 Na1 C3 20.6(2) 7 7
O3 Na1 C3 96.9(2) 2_655 7
O1 Na1 C3 81.18(19) 7 7
O4 Na1 C3 20.2(3) . .
O3 Na1 C3 96.1(3) 7 .
O3 Na1 C3 92.3(2) 2_655 .
O1 Na1 C3 132.0(2) 7 .
C3 Na1 C3 113.5(3) 7 .
O4 Na1 Na1 72.6(3) . 8_545
O3 Na1 Na1 40.65(16) 7 8_545
O3 Na1 Na1 101.81(17) 2_655 8_545
O1 Na1 Na1 115.56(18) 7 8_545
C3 Na1 Na1 57.60(16) 7 8_545
C3 Na1 Na1 56.1(2) . 8_545
O4 Na1 Na1 119.38(19) . 7
O3 Na1 Na1 69.2(2) 7 7
O3 Na1 Na1 40.63(15) 2_655 7
O1 Na1 Na1 123.10(18) 7 7
C3 Na1 Na1 56.83(18) 7 7
C3 Na1 Na1 101.26(18) . 7
Na1 Na1 Na1 74.72(8) 8_545 7
O4 Na1 Na1 66.91(19) . 2_655
O3 Na1 Na1 82.71(15) 7 2_655
O3 Na1 Na1 54.00(18) 2_655 2_655
O1 Na1 Na1 167.19(15) 7 2_655
C3 Na1 Na1 87.28(14) 7 2_655
C3 Na1 Na1 48.81(17) . 2_655
Na1 Na1 Na1 52.64(4) 8_545 2_655
Na1 Na1 Na1 52.64(4) 7 2_655

loop_
_geom_bond_atom_site_label_1
_geom_bond_atom_site_label_2
_geom_bond_distance
_geom_bond_site_symmetry_2
Ni1 C2 1.752(7) .
Ni1 C1 1.760(8) .
Ni1 P2 2.2179(19) .
Ni1 P1 2.2229(18) .
Ni1 N1 3.339(5) .
P1 C5 1.848(6) .
P1 C21 1.870(7) .
P1 C18 1.872(7) .
C5 C4 1.369(9) .
C5 C6 1.379(10) .
C8 C9 1.349(10) .
C8 C7 1.382(13) .
C4 C9 1.396(9) .
C4 N1 1.450(9) .
C6 C7 1.414(12) .
C7 C10 1.467(13) .
N1 C3 1.387(10) .
N1 C11 1.450(11) .
C2 O2 1.155(8) .
C21 C22 1.470(10) .
C21 C23 1.551(11) .
C18 C19 1.519(10) .
C18 C20 1.527(10) .
C3 O3 1.248(12) .
C3 O4 1.279(11) .
C3 Na1 3.067(11) 8_545
C3 Na1 3.094(9) .
O3 Na1 2.244(6) 8_545
O3 Na1 2.244(6) 2_655
O4 Na1 2.200(6) .
C1 O1 1.132(8) .
O1 Na1 2.455(6) 8_545
C16 C11 1.372(12) .
C16 C15 1.380(13) .
C12 C11 1.376(11) .
C12 C13 1.394(12) .
C12 P2 1.847(7) .
C13 C14 1.397(14) .
C14 C15 1.382(14) .
C14 C17 1.542(14) .
P2 C27 1.849(8) .
P2 C24 1.879(7) .
C26 C24 1.500(12) .
C24 C25 1.527(12) .
C29 C27 1.503(11) .
C27 C28 1.525(13) .
Na1 O3 2.243(6) 7
Na1 O3 2.244(6) 2_655
Na1 O1 2.455(6) 7
Na1 C3 3.067(11) 7
Na1 Na1 3.405(4) 8_545
Na1 Na1 3.405(4) 7
Na1 Na1 4.133(5) 2_655

loop_
_platon_squeeze_void_nr
_platon_squeeze_void_average_x
_platon_squeeze_void_average_y
_platon_squeeze_void_average_z
_platon_squeeze_void_volume
_platon_squeeze_void_count_electrons
_platon_squeeze_void_content
1 0.500 0.500 0.000 504 133 ' '
2 0.134 0.581 0.158 16 0 ' '
3 0.866 0.419 0.158 16 0 ' '
4 0.000 0.000 0.500 504 133 ' '
5 0.081 0.366 0.342 17 0 ' '
6 0.919 0.634 0.342 16 0 ' '
7 0.366 0.919 0.658 16 0 ' '
8 0.634 0.081 0.658 16 0 ' '
9 0.419 0.134 0.842 16 0 ' '
10 0.581 0.866 0.842 17 0 ' '
